data_4076571
loop_
_publ_author_name
'Fischer, Paul J.'
'Neary, Michelle C.'
'Avena, Laura'
'Sullivan, Kevin P.'
'Hackbarth, Kent C.'

_publ_section_title
;
 Dicarbonyl{[2-(diphenylphosphino)ethyl]cyclopentadienyl} Group VI Metal
 Hydrides, Halides, and Anions: Precursors for Olefin Epoxidation
 Catalysts
;
_journal_issue 6
_journal_name_full Organometallics
_journal_page_first 2437
_journal_paper_doi 10.1021/om300057n
_journal_volume 31
_journal_year 2012
_chemical_formula_moiety 'C21 H18 Cr I O2 P'
_chemical_formula_sum 'C21 H18 Cr I O2 P'
_chemical_formula_weight 512.22
_chemical_name_common 11181a
_chemical_name_systematic
; 
 ? 
;
_space_group_IT_number 14
_symmetry_cell_setting monoclinic
_symmetry_space_group_name_Hall '-P 2yn'
_symmetry_space_group_name_H-M 'P 1 21/n 1'
_atom_sites_solution_hydrogens geom
_atom_sites_solution_primary direct
_atom_sites_solution_secondary difmap
_audit_creation_method SHELXL-97
_cell_angle_alpha 90.00
_cell_angle_beta 93.047(1)
_cell_angle_gamma 90.00
_cell_formula_units_Z 4
_cell_length_a 12.1099(10)
_cell_length_b 10.3912(9)
_cell_length_c 15.3794(13)
_cell_measurement_reflns_used 9963
_cell_measurement_temperature 123(2)
_cell_measurement_theta_max 27.57
_cell_measurement_theta_min 2.20
_cell_volume 1932.6(3)
_computing_cell_refinement 'Bruker SAINT'
_computing_data_collection 'Bruker APEX2'
_computing_data_reduction 'Bruker SAINT'
_computing_molecular_graphics 'Bruker SHELXTL'
_computing_publication_material 'Bruker SHELXTL'
_computing_structure_refinement 'SHELXL-97 (Sheldrick, 2008)'
_computing_structure_solution 'SHELXS-97 (Sheldrick, 2008)'
_diffrn_ambient_temperature 123(2)
_diffrn_measured_fraction_theta_full 0.996
_diffrn_measured_fraction_theta_max 0.996
_diffrn_measurement_device_type 'Bruker APEX-II CCD'
_diffrn_measurement_method '\f and \w scans'
_diffrn_radiation_monochromator graphite
_diffrn_radiation_source 'sealed tube'
_diffrn_radiation_type MoK\a
_diffrn_radiation_wavelength 0.71073
_diffrn_reflns_av_R_equivalents 0.0271
_diffrn_reflns_av_sigmaI/netI 0.0192
_diffrn_reflns_limit_h_max 15
_diffrn_reflns_limit_h_min -15
_diffrn_reflns_limit_k_max 13
_diffrn_reflns_limit_k_min 0
_diffrn_reflns_limit_l_max 19
_diffrn_reflns_limit_l_min 0
_diffrn_reflns_number 22601
_diffrn_reflns_theta_full 27.58
_diffrn_reflns_theta_max 27.58
_diffrn_reflns_theta_min 2.09
_exptl_absorpt_coefficient_mu 2.285
_exptl_absorpt_correction_T_max 0.8943
_exptl_absorpt_correction_T_min 0.7113
_exptl_absorpt_correction_type multi-scan
_exptl_absorpt_process_details 'SADABS (Sheldrick, 2008/1)'
_exptl_crystal_colour green
_exptl_crystal_density_diffrn 1.761
_exptl_crystal_density_method 'not measured'
_exptl_crystal_description Plate
_exptl_crystal_F_000 1008
_exptl_crystal_size_max 0.16
_exptl_crystal_size_mid 0.16
_exptl_crystal_size_min 0.05
_refine_diff_density_max 1.533
_refine_diff_density_min -0.388
_refine_diff_density_rms 0.078
_refine_ls_extinction_method none
_refine_ls_goodness_of_fit_ref 1.064
_refine_ls_hydrogen_treatment constr
_refine_ls_matrix_type full
_refine_ls_number_parameters 235
_refine_ls_number_reflns 4477
_refine_ls_number_restraints 0
_refine_ls_restrained_S_all 1.064
_refine_ls_R_factor_all 0.0262
_refine_ls_R_factor_gt 0.0229
_refine_ls_shift/su_max 0.001
_refine_ls_shift/su_mean 0.000
_refine_ls_structure_factor_coef Fsqd
_refine_ls_weighting_details 'calc w=1/[\s^2^(Fo^2^)+(0.0314P)^2^+1.4795P] where P=(Fo^2^+2Fc^2^)/3'
_refine_ls_weighting_scheme calc
_refine_ls_wR_factor_gt 0.0596
_refine_ls_wR_factor_ref 0.0617
_reflns_number_gt 4033
_reflns_number_total 4477
_reflns_threshold_expression >2sigma(I)
_cod_data_source_file om300057n_si_003.cif
_cod_data_source_block 4
_cod_depositor_comments
;
The following automatic conversions were performed:

'_symmetry_cell_setting' value 'Monoclinic' changed to 'monoclinic'
according to /home/saulius/struct/CIF-dictionaries/cif_core.dic
dictionary named 'cif_core.dic' version 2.4.1 from
2010-06-29.

'_exptl_absorpt_correction_type' value 'Multi-scan'
changed to 'multi-scan' according to
/home/saulius/struct/CIF-dictionaries/cif_core.dic dictionary named
'cif_core.dic' version 2.4.1 from 2010-06-29.

Automatic conversion script
Id: cif_fix_values 1715 2011-07-08 13:25:40Z adriana 
;
_cod_original_sg_symbol_H-M P2(1)/n
_cod_database_code 4076571

loop_
_symmetry_equiv_pos_as_xyz
'x, y, z'
'-x+1/2, y+1/2, -z+1/2'
'-x, -y, -z'
'x-1/2, -y-1/2, z-1/2'

loop_
_atom_site_label
_atom_site_type_symbol
_atom_site_fract_x
_atom_site_fract_y
_atom_site_fract_z
_atom_site_U_iso_or_equiv
_atom_site_adp_type
_atom_site_occupancy
_atom_site_symmetry_multiplicity
_atom_site_calc_flag
_atom_site_refinement_flags
Cr1 Cr 0.64413(3) 0.68394(3) 0.38685(2) 0.01770(8) Uani 1 1 d .
I1 I 0.612425(12) 0.427180(14) 0.334025(10) 0.02576(6) Uani 1 1 d .
C1 C 0.77244(18) 0.6471(2) 0.32928(15) 0.0233(5) Uani 1 1 d .
O1 O 0.84612(15) 0.62801(15) 0.29110(10) 0.0283(4) Uani 1 1 d .
C2 C 0.65224(19) 0.5891(2) 0.49005(15) 0.0226(4) Uani 1 1 d .
O2 O 0.66102(15) 0.53238(17) 0.55434(11) 0.0315(4) Uani 1 1 d .
C3 C 0.58010(19) 0.8853(2) 0.37119(15) 0.0240(5) Uani 1 1 d .
C4 C 0.59795(19) 0.8330(2) 0.28769(14) 0.0242(5) Uani 1 1 d .
H4A H 0.6475 0.8658 0.2472 0.029 Uiso 1 1 calc R
C5 C 0.5297(2) 0.7248(2) 0.27535(15) 0.0273(5) Uani 1 1 d .
H5A H 0.5256 0.6712 0.2252 0.033 Uiso 1 1 calc R
C6 C 0.46777(19) 0.7088(2) 0.35061(16) 0.0279(5) Uani 1 1 d .
H6A H 0.4149 0.6433 0.3596 0.033 Uiso 1 1 calc R
C7 C 0.49930(19) 0.8081(2) 0.40936(16) 0.0267(5) Uani 1 1 d .
H7A H 0.4711 0.8210 0.4652 0.032 Uiso 1 1 calc R
C8 C 0.6410(2) 0.9997(2) 0.41024(15) 0.0261(5) Uani 1 1 d .
H8A H 0.6136 1.0190 0.4683 0.031 Uiso 1 1 calc R
H8B H 0.6278 1.0761 0.3726 0.031 Uiso 1 1 calc R
C9 C 0.76491(19) 0.9697(2) 0.41867(14) 0.0227(4) Uani 1 1 d .
H9A H 0.8053 1.0346 0.4551 0.027 Uiso 1 1 calc R
H9B H 0.7971 0.9661 0.3609 0.027 Uiso 1 1 calc R
P1 P 0.76850(4) 0.81125(5) 0.47137(3) 0.01803(11) Uani 1 1 d .
C10 C 0.91237(18) 0.7617(2) 0.48354(14) 0.0209(4) Uani 1 1 d .
C11 C 0.98827(19) 0.7991(2) 0.42343(16) 0.0259(5) Uani 1 1 d .
H11A H 0.9661 0.8550 0.3769 0.031 Uiso 1 1 calc R
C12 C 1.0968(2) 0.7543(3) 0.43165(18) 0.0326(5) Uani 1 1 d .
H12A H 1.1486 0.7802 0.3909 0.039 Uiso 1 1 calc R
C13 C 1.1292(2) 0.6724(3) 0.49882(18) 0.0346(6) Uani 1 1 d .
H13A H 1.2035 0.6429 0.5046 0.042 Uiso 1 1 calc R
C14 C 1.0534(2) 0.6329(3) 0.55798(17) 0.0341(6) Uani 1 1 d .
H14A H 1.0754 0.5750 0.6035 0.041 Uiso 1 1 calc R
C15 C 0.9455(2) 0.6782(2) 0.55056(15) 0.0268(5) Uani 1 1 d .
H15A H 0.8940 0.6519 0.5915 0.032 Uiso 1 1 calc R
C16 C 0.73767(18) 0.8563(2) 0.58297(14) 0.0218(4) Uani 1 1 d .
C17 C 0.63960(19) 0.8231(2) 0.62067(15) 0.0242(5) Uani 1 1 d .
H17A H 0.5874 0.7694 0.5899 0.029 Uiso 1 1 calc R
C18 C 0.6175(2) 0.8683(3) 0.70333(15) 0.0289(5) Uani 1 1 d .
H18A H 0.5506 0.8447 0.7288 0.035 Uiso 1 1 calc R
C19 C 0.6924(2) 0.9472(2) 0.74840(15) 0.0303(5) Uani 1 1 d .
H19A H 0.6768 0.9780 0.8046 0.036 Uiso 1 1 calc R
C20 C 0.7903(2) 0.9815(2) 0.71181(16) 0.0295(5) Uani 1 1 d .
H20A H 0.8416 1.0362 0.7426 0.035 Uiso 1 1 calc R
C21 C 0.8131(2) 0.9355(2) 0.62990(15) 0.0253(5) Uani 1 1 d .
H21A H 0.8808 0.9581 0.6053 0.030 Uiso 1 1 calc R

loop_
_atom_site_aniso_label
_atom_site_aniso_U_11
_atom_site_aniso_U_22
_atom_site_aniso_U_33
_atom_site_aniso_U_23
_atom_site_aniso_U_13
_atom_site_aniso_U_12
Cr1 0.01879(17) 0.01860(17) 0.01575(16) -0.00047(13) 0.00129(12) 0.00086(13)
I1 0.02500(9) 0.02298(9) 0.02944(9) -0.00552(6) 0.00291(6) -0.00186(5)
C1 0.0225(11) 0.0168(10) 0.0298(12) 0.0005(9) -0.0055(9) -0.0012(8)
O1 0.0447(10) 0.0219(8) 0.0195(8) -0.0062(6) 0.0121(7) -0.0068(7)
C2 0.0228(11) 0.0214(10) 0.0241(11) -0.0042(9) 0.0055(9) 0.0004(8)
O2 0.0423(10) 0.0287(9) 0.0243(9) 0.0065(7) 0.0079(7) 0.0038(8)
C3 0.0240(11) 0.0220(11) 0.0257(11) 0.0021(9) -0.0013(9) 0.0067(9)
C4 0.0267(11) 0.0260(11) 0.0196(10) 0.0034(9) -0.0013(8) 0.0024(9)
C5 0.0308(12) 0.0278(12) 0.0225(11) 0.0013(9) -0.0055(9) 0.0007(10)
C6 0.0200(11) 0.0299(12) 0.0334(13) 0.0043(10) -0.0010(9) 0.0010(9)
C7 0.0225(11) 0.0302(12) 0.0276(12) 0.0032(10) 0.0041(9) 0.0094(9)
C8 0.0320(12) 0.0220(11) 0.0242(11) -0.0016(9) -0.0011(9) 0.0065(9)
C9 0.0282(11) 0.0195(10) 0.0204(10) 0.0003(8) 0.0008(9) 0.0001(9)
P1 0.0200(3) 0.0185(3) 0.0156(2) -0.0006(2) 0.0014(2) 0.0009(2)
C10 0.0218(10) 0.0210(10) 0.0197(10) -0.0048(8) -0.0009(8) 0.0016(8)
C11 0.0253(11) 0.0257(11) 0.0266(12) -0.0016(9) -0.0001(9) -0.0018(9)
C12 0.0239(11) 0.0345(13) 0.0399(14) -0.0102(11) 0.0056(10) -0.0013(10)
C13 0.0286(12) 0.0339(13) 0.0404(14) -0.0156(11) -0.0063(11) 0.0088(10)
C14 0.0397(14) 0.0329(13) 0.0286(12) -0.0057(11) -0.0098(11) 0.0134(11)
C15 0.0317(12) 0.0264(12) 0.0221(11) -0.0013(9) -0.0012(9) 0.0029(10)
C16 0.0267(11) 0.0218(11) 0.0167(10) 0.0000(8) 0.0003(8) 0.0035(9)
C17 0.0231(11) 0.0288(12) 0.0206(11) -0.0026(9) 0.0007(8) 0.0005(9)
C18 0.0272(12) 0.0379(14) 0.0218(11) -0.0025(10) 0.0043(9) 0.0054(10)
C19 0.0381(14) 0.0351(13) 0.0178(11) -0.0046(10) 0.0025(10) 0.0079(11)
C20 0.0339(13) 0.0299(12) 0.0242(12) -0.0050(10) -0.0044(10) 0.0020(10)
C21 0.0278(12) 0.0250(11) 0.0228(11) -0.0021(9) -0.0007(9) -0.0001(9)

loop_
_atom_type_symbol
_atom_type_description
_atom_type_scat_dispersion_real
_atom_type_scat_dispersion_imag
_atom_type_scat_source
C C 0.0033 0.0016 'International Tables Vol C Tables 4.2.6.8 and 6.1.1.4'
H H 0.0000 0.0000 'International Tables Vol C Tables 4.2.6.8 and 6.1.1.4'
O O 0.0106 0.0060 'International Tables Vol C Tables 4.2.6.8 and 6.1.1.4'
P P 0.1023 0.0942 'International Tables Vol C Tables 4.2.6.8 and 6.1.1.4'
Cr Cr 0.3209 0.6236 'International Tables Vol C Tables 4.2.6.8 and 6.1.1.4'
I I -0.4742 1.8119 'International Tables Vol C Tables 4.2.6.8 and 6.1.1.4'

loop_
_geom_angle_atom_site_label_1
_geom_angle_atom_site_label_2
_geom_angle_atom_site_label_3
_geom_angle
C2 Cr1 C1 106.69(10)
C2 Cr1 C5 140.48(10)
C1 Cr1 C5 100.15(10)
C2 Cr1 C6 106.55(10)
C1 Cr1 C6 136.61(10)
C5 Cr1 C6 37.88(9)
C2 Cr1 C7 100.40(9)
C1 Cr1 C7 151.30(9)
C5 Cr1 C7 62.40(9)
C6 Cr1 C7 37.27(9)
C2 Cr1 C4 161.94(9)
C1 Cr1 C4 90.17(9)
C5 Cr1 C4 37.06(9)
C6 Cr1 C4 62.48(9)
C7 Cr1 C4 61.98(9)
C2 Cr1 C3 125.95(9)
C1 Cr1 C3 115.62(9)
C5 Cr1 C3 62.19(9)
C6 Cr1 C3 62.35(9)
C7 Cr1 C3 37.05(9)
C4 Cr1 C3 37.13(8)
C2 Cr1 P1 79.83(7)
C1 Cr1 P1 81.52(7)
C5 Cr1 P1 133.33(7)
C6 Cr1 P1 131.47(7)
C7 Cr1 P1 94.32(7)
C4 Cr1 P1 96.76(6)
C3 Cr1 P1 74.99(6)
C2 Cr1 I1 75.20(7)
C1 Cr1 I1 76.85(7)
C5 Cr1 I1 83.48(7)
C6 Cr1 I1 85.54(7)
C7 Cr1 I1 120.01(7)
C4 Cr1 I1 115.96(6)
C3 Cr1 I1 144.57(6)
P1 Cr1 I1 140.34(2)
O1 C1 Cr1 176.2(2)
O2 C2 Cr1 177.5(2)
C7 C3 C4 107.4(2)
C7 C3 C8 128.0(2)
C4 C3 C8 124.5(2)
C7 C3 Cr1 70.67(13)
C4 C3 Cr1 70.84(13)
C8 C3 Cr1 122.33(15)
C5 C4 C3 108.2(2)
C5 C4 Cr1 70.06(13)
C3 C4 Cr1 72.04(13)
C5 C4 H4A 125.9
C3 C4 H4A 125.9
Cr1 C4 H4A 123.6
C4 C5 C6 108.4(2)
C4 C5 Cr1 72.88(13)
C6 C5 Cr1 71.27(13)
C4 C5 H5A 125.8
C6 C5 H5A 125.8
Cr1 C5 H5A 121.7
C7 C6 C5 107.4(2)
C7 C6 Cr1 72.34(13)
C5 C6 Cr1 70.84(13)
C7 C6 H6A 126.3
C5 C6 H6A 126.3
Cr1 C6 H6A 122.2
C6 C7 C3 108.6(2)
C6 C7 Cr1 70.39(13)
C3 C7 Cr1 72.28(13)
C6 C7 H7A 125.7
C3 C7 H7A 125.7
Cr1 C7 H7A 123.2
C3 C8 C9 109.24(18)
C3 C8 H8A 109.8
C9 C8 H8A 109.8
C3 C8 H8B 109.8
C9 C8 H8B 109.8
H8A C8 H8B 108.3
C8 C9 P1 102.73(15)
C8 C9 H9A 111.2
P1 C9 H9A 111.2
C8 C9 H9B 111.2
P1 C9 H9B 111.2
H9A C9 H9B 109.1
C10 P1 C9 107.45(10)
C10 P1 C16 102.56(10)
C9 P1 C16 100.54(10)
C10 P1 Cr1 118.78(7)
C9 P1 Cr1 105.18(8)
C16 P1 Cr1 120.35(8)
C15 C10 C11 119.4(2)
C15 C10 P1 119.38(17)
C11 C10 P1 121.05(17)
C10 C11 C12 119.9(2)
C10 C11 H11A 120.0
C12 C11 H11A 120.0
C13 C12 C11 120.2(2)
C13 C12 H12A 119.9
C11 C12 H12A 119.9
C12 C13 C14 120.1(2)
C12 C13 H13A 119.9
C14 C13 H13A 119.9
C13 C14 C15 119.9(2)
C13 C14 H14A 120.1
C15 C14 H14A 120.1
C14 C15 C10 120.4(2)
C14 C15 H15A 119.8
C10 C15 H15A 119.8
C17 C16 C21 118.6(2)
C17 C16 P1 123.11(17)
C21 C16 P1 118.15(17)
C16 C17 C18 120.4(2)
C16 C17 H17A 119.8
C18 C17 H17A 119.8
C19 C18 C17 120.3(2)
C19 C18 H18A 119.8
C17 C18 H18A 119.8
C18 C19 C20 120.1(2)
C18 C19 H19A 119.9
C20 C19 H19A 119.9
C19 C20 C21 119.7(2)
C19 C20 H20A 120.1
C21 C20 H20A 120.1
C20 C21 C16 120.9(2)
C20 C21 H21A 119.6
C16 C21 H21A 119.6

loop_
_geom_bond_atom_site_label_1
_geom_bond_atom_site_label_2
_geom_bond_distance
Cr1 C2 1.867(2)
Cr1 C1 1.868(2)
Cr1 C5 2.188(2)
Cr1 C6 2.194(2)
Cr1 C7 2.219(2)
Cr1 C4 2.224(2)
Cr1 C3 2.240(2)
Cr1 P1 2.3452(6)
Cr1 I1 2.8094(4)
C1 O1 1.112(3)
C2 O2 1.151(3)
C3 C7 1.417(3)
C3 C4 1.421(3)
C3 C8 1.507(3)
C4 C5 1.403(3)
C4 H4A 0.9500
C5 C6 1.422(3)
C5 H5A 0.9500
C6 C7 1.410(4)
C6 H6A 0.9500
C7 H7A 0.9500
C8 C9 1.532(3)
C8 H8A 0.9900
C8 H8B 0.9900
C9 P1 1.834(2)
C9 H9A 0.9900
C9 H9B 0.9900
P1 C10 1.817(2)
P1 C16 1.837(2)
C10 C15 1.390(3)
C10 C11 1.393(3)
C11 C12 1.393(3)
C11 H11A 0.9500
C12 C13 1.379(4)
C12 H12A 0.9500
C13 C14 1.388(4)
C13 H13A 0.9500
C14 C15 1.388(3)
C14 H14A 0.9500
C15 H15A 0.9500
C16 C17 1.392(3)
C16 C21 1.401(3)
C17 C18 1.394(3)
C17 H17A 0.9500
C18 C19 1.381(4)
C18 H18A 0.9500
C19 C20 1.386(4)
C19 H19A 0.9500
C20 C21 1.389(3)
C20 H20A 0.9500
C21 H21A 0.9500

loop_
_geom_torsion_atom_site_label_1
_geom_torsion_atom_site_label_2
_geom_torsion_atom_site_label_3
_geom_torsion_atom_site_label_4
_geom_torsion
C2 Cr1 C1 O1 165(3)
C5 Cr1 C1 O1 15(3)
C6 Cr1 C1 O1 27(3)
C7 Cr1 C1 O1 -35(3)
C4 Cr1 C1 O1 -21(3)
C3 Cr1 C1 O1 -49(3)
P1 Cr1 C1 O1 -118(3)
I1 Cr1 C1 O1 95(3)
C1 Cr1 C2 O2 51(5)
C5 Cr1 C2 O2 -178(100)
C6 Cr1 C2 O2 -157(5)
C7 Cr1 C2 O2 -119(5)
C4 Cr1 C2 O2 -107(5)
C3 Cr1 C2 O2 -89(5)
P1 Cr1 C2 O2 -27(5)
I1 Cr1 C2 O2 122(5)
C2 Cr1 C3 C7 -53.83(18)
C1 Cr1 C3 C7 168.35(14)
C5 Cr1 C3 C7 80.18(15)
C6 Cr1 C3 C7 37.16(14)
C4 Cr1 C3 C7 117.2(2)
P1 Cr1 C3 C7 -118.98(14)
I1 Cr1 C3 C7 64.53(18)
C2 Cr1 C3 C4 -171.07(14)
C1 Cr1 C3 C4 51.11(16)
C5 Cr1 C3 C4 -37.06(13)
C6 Cr1 C3 C4 -80.09(15)
C7 Cr1 C3 C4 -117.2(2)
P1 Cr1 C3 C4 123.78(14)
I1 Cr1 C3 C4 -52.71(18)
C2 Cr1 C3 C8 69.6(2)
C1 Cr1 C3 C8 -68.3(2)
C5 Cr1 C3 C8 -156.4(2)
C6 Cr1 C3 C8 160.5(2)
C7 Cr1 C3 C8 123.4(2)
C4 Cr1 C3 C8 -119.4(2)
P1 Cr1 C3 C8 4.41(17)
I1 Cr1 C3 C8 -172.08(13)
C7 C3 C4 C5 -0.5(3)
C8 C3 C4 C5 177.7(2)
Cr1 C3 C4 C5 61.06(16)
C7 C3 C4 Cr1 -61.55(15)
C8 C3 C4 Cr1 116.6(2)
C2 Cr1 C4 C5 -93.9(3)
C1 Cr1 C4 C5 106.76(15)
C6 Cr1 C4 C5 -38.11(14)
C7 Cr1 C4 C5 -80.45(15)
C3 Cr1 C4 C5 -117.8(2)
P1 Cr1 C4 C5 -171.76(13)
I1 Cr1 C4 C5 31.33(15)
C2 Cr1 C4 C3 23.9(4)
C1 Cr1 C4 C3 -135.43(14)
C5 Cr1 C4 C3 117.8(2)
C6 Cr1 C4 C3 79.70(15)
C7 Cr1 C4 C3 37.36(14)
P1 Cr1 C4 C3 -53.95(13)
I1 Cr1 C4 C3 149.14(12)
C3 C4 C5 C6 0.5(3)
Cr1 C4 C5 C6 62.84(16)
C3 C4 C5 Cr1 -62.32(16)
C2 Cr1 C5 C4 150.92(15)
C1 Cr1 C5 C4 -76.59(15)
C6 Cr1 C5 C4 117.0(2)
C7 Cr1 C5 C4 79.19(15)
C3 Cr1 C5 C4 37.13(13)
P1 Cr1 C5 C4 11.29(18)
I1 Cr1 C5 C4 -151.93(14)
C2 Cr1 C5 C6 34.0(2)
C1 Cr1 C5 C6 166.45(15)
C7 Cr1 C5 C6 -37.77(14)
C4 Cr1 C5 C6 -117.0(2)
C3 Cr1 C5 C6 -79.83(15)
P1 Cr1 C5 C6 -105.67(14)
I1 Cr1 C5 C6 91.11(14)
C4 C5 C6 C7 -0.3(3)
Cr1 C5 C6 C7 63.54(16)
C4 C5 C6 Cr1 -63.87(16)
C2 Cr1 C6 C7 85.45(15)
C1 Cr1 C6 C7 -135.93(16)
C5 Cr1 C6 C7 -116.3(2)
C4 Cr1 C6 C7 -79.04(15)
C3 Cr1 C6 C7 -36.94(14)
P1 Cr1 C6 C7 -5.51(18)
I1 Cr1 C6 C7 158.56(14)
C2 Cr1 C6 C5 -158.23(14)
C1 Cr1 C6 C5 -19.6(2)
C7 Cr1 C6 C5 116.3(2)
C4 Cr1 C6 C5 37.28(14)
C3 Cr1 C6 C5 79.38(15)
P1 Cr1 C6 C5 110.81(14)
I1 Cr1 C6 C5 -85.12(14)
C5 C6 C7 C3 0.0(3)
Cr1 C6 C7 C3 62.59(16)
C5 C6 C7 Cr1 -62.56(16)
C4 C3 C7 C6 0.3(3)
C8 C3 C7 C6 -177.8(2)
Cr1 C3 C7 C6 -61.38(16)
C4 C3 C7 Cr1 61.66(15)
C8 C3 C7 Cr1 -116.4(2)
C2 Cr1 C7 C6 -103.70(15)
C1 Cr1 C7 C6 95.7(2)
C5 Cr1 C7 C6 38.39(14)
C4 Cr1 C7 C6 80.50(15)
C3 Cr1 C7 C6 117.9(2)
P1 Cr1 C7 C6 175.87(13)
I1 Cr1 C7 C6 -24.88(16)
C2 Cr1 C7 C3 138.36(14)
C1 Cr1 C7 C3 -22.3(3)
C5 Cr1 C7 C3 -79.55(15)
C6 Cr1 C7 C3 -117.9(2)
C4 Cr1 C7 C3 -37.44(13)
P1 Cr1 C7 C3 57.93(13)
I1 Cr1 C7 C3 -142.82(12)
C7 C3 C8 C9 117.3(2)
C4 C3 C8 C9 -60.4(3)
Cr1 C3 C8 C9 27.5(3)
C3 C8 C9 P1 -48.9(2)
C8 C9 P1 C10 178.86(14)
C8 C9 P1 C16 -74.26(16)
C8 C9 P1 Cr1 51.41(15)
C2 Cr1 P1 C10 79.38(11)
C1 Cr1 P1 C10 -29.39(11)
C5 Cr1 P1 C10 -125.38(12)
C6 Cr1 P1 C10 -177.47(12)
C7 Cr1 P1 C10 179.19(10)
C4 Cr1 P1 C10 -118.55(10)
C3 Cr1 P1 C10 -148.90(11)
I1 Cr1 P1 C10 27.92(9)
C2 Cr1 P1 C9 -160.39(10)
C1 Cr1 P1 C9 90.84(10)
C5 Cr1 P1 C9 -5.14(12)
C6 Cr1 P1 C9 -57.24(12)
C7 Cr1 P1 C9 -60.58(10)
C4 Cr1 P1 C9 1.68(10)
C3 Cr1 P1 C9 -28.66(10)
I1 Cr1 P1 C9 148.15(8)
C2 Cr1 P1 C16 -48.15(11)
C1 Cr1 P1 C16 -156.91(11)
C5 Cr1 P1 C16 107.10(12)
C6 Cr1 P1 C16 55.01(12)
C7 Cr1 P1 C16 51.67(10)
C4 Cr1 P1 C16 113.92(10)
C3 Cr1 P1 C16 83.58(10)
I1 Cr1 P1 C16 -99.60(9)
C9 P1 C10 C15 152.89(18)
C16 P1 C10 C15 47.4(2)
Cr1 P1 C10 C15 -88.04(18)
C9 P1 C10 C11 -31.5(2)
C16 P1 C10 C11 -136.95(19)
Cr1 P1 C10 C11 87.56(19)
C15 C10 C11 C12 -1.0(3)
P1 C10 C11 C12 -176.61(18)
C10 C11 C12 C13 0.4(4)
C11 C12 C13 C14 0.8(4)
C12 C13 C14 C15 -1.4(4)
C13 C14 C15 C10 0.8(4)
C11 C10 C15 C14 0.4(3)
P1 C10 C15 C14 176.11(18)
C10 P1 C16 C17 -137.5(2)
C9 P1 C16 C17 111.8(2)
Cr1 P1 C16 C17 -2.9(2)
C10 P1 C16 C21 47.2(2)
C9 P1 C16 C21 -63.53(19)
Cr1 P1 C16 C21 -178.22(15)
C21 C16 C17 C18 0.1(3)
P1 C16 C17 C18 -175.21(18)
C16 C17 C18 C19 0.5(4)
C17 C18 C19 C20 -0.3(4)
C18 C19 C20 C21 -0.4(4)
C19 C20 C21 C16 1.0(4)
C17 C16 C21 C20 -0.8(3)
P1 C16 C21 C20 174.73(18)
